data_4119568
loop_
_publ_author_name
'Jessie L. Brown'
'Skye Fortier'
'Guang Wu'
'Nikolas Kaltsoyannis'
'Trevor W. Hayton'

_publ_section_title
;
 Synthesis and Spectroscopic and Computational Characterization of the
 Chalcogenido-Substituted Analogues of the Uranyl Ion, [OUE]2+ (E = S, Se)
;
_journal_name_full 'Journal of the American Chemical Society'
_journal_page_first 5352
_journal_page_last 5355
_journal_paper_doi 10.1021/ja402068j
_journal_volume 135
_journal_year 2013
_chemical_formula_sum 'C54 H104 Co N3 O2 Se Si6 U'
_chemical_formula_weight 1371.86
_chemical_name_systematic
; 
 ? 
;
_space_group_IT_number 29
_symmetry_cell_setting orthorhombic
_symmetry_space_group_name_Hall 'P 2c -2ac'
_symmetry_space_group_name_H-M 'P c a 21'
_atom_sites_solution_hydrogens geom
_atom_sites_solution_primary direct
_atom_sites_solution_secondary difmap
_audit_creation_method SHELXL-97
_cell_angle_alpha 90.00
_cell_angle_beta 90.00
_cell_angle_gamma 90.00
_cell_formula_units_Z 4
_cell_length_a 23.5018(13)
_cell_length_b 12.0015(6)
_cell_length_c 23.5553(13)
_cell_measurement_temperature 100(2)
_cell_volume 6643.9(6)
_computing_structure_refinement 'SHELXL-97 (Sheldrick, 2008)'
_computing_structure_solution 'SHELXS-97 (Sheldrick, 2008)'
_diffrn_ambient_temperature 100(2)
_diffrn_measured_fraction_theta_full 1.000
_diffrn_measured_fraction_theta_max 1.000
_diffrn_measurement_device_type 'Bruker Kappa Apex'
_diffrn_measurement_method 'Omega scan'
_diffrn_radiation_monochromator graphite
_diffrn_radiation_source 'fine-focus sealed tube'
_diffrn_radiation_type MoK\a
_diffrn_radiation_wavelength 0.71073
_diffrn_reflns_av_R_equivalents 0.0548
_diffrn_reflns_av_sigmaI/netI 0.0603
_diffrn_reflns_limit_h_max 31
_diffrn_reflns_limit_h_min -22
_diffrn_reflns_limit_k_max 14
_diffrn_reflns_limit_k_min -16
_diffrn_reflns_limit_l_max 31
_diffrn_reflns_limit_l_min -31
_diffrn_reflns_number 45150
_diffrn_reflns_theta_full 28.28
_diffrn_reflns_theta_max 28.28
_diffrn_reflns_theta_min 1.70
_exptl_absorpt_coefficient_mu 3.377
_exptl_absorpt_correction_T_max 0.7288
_exptl_absorpt_correction_T_min 0.5516
_exptl_absorpt_correction_type multi-scan
_exptl_absorpt_process_details sadabs
_exptl_crystal_colour brown
_exptl_crystal_density_diffrn 1.371
_exptl_crystal_description block
_exptl_crystal_F_000 2808
_exptl_crystal_size_max 0.20
_exptl_crystal_size_mid 0.20
_exptl_crystal_size_min 0.10
_refine_diff_density_max 2.228
_refine_diff_density_min -1.569
_refine_diff_density_rms 0.147
_refine_ls_abs_structure_details 'Flack H D (1983), Acta Cryst. A39, 876-881'
_refine_ls_abs_structure_Flack 0.321(7)
_refine_ls_extinction_method none
_refine_ls_goodness_of_fit_ref 1.144
_refine_ls_hydrogen_treatment constr
_refine_ls_matrix_type full
_refine_ls_number_parameters 451
_refine_ls_number_reflns 16430
_refine_ls_number_restraints 86
_refine_ls_restrained_S_all 1.158
_refine_ls_R_factor_all 0.0808
_refine_ls_R_factor_gt 0.0548
_refine_ls_shift/su_max 0.047
_refine_ls_shift/su_mean 0.002
_refine_ls_structure_factor_coef Fsqd
_refine_ls_weighting_details 'calc w=1/[\s^2^(Fo^2^)+(0.0800P)^2^+0.7148P] where P=(Fo^2^+2Fc^2^)/3'
_refine_ls_weighting_scheme calc
_refine_ls_wR_factor_gt 0.1424
_refine_ls_wR_factor_ref 0.1531
_reflns_number_gt 12027
_reflns_number_total 16430
_reflns_threshold_expression >2sigma(I)
_cod_data_source_file ja402068j_si_001_2.cif
_cod_data_source_block Complex_2
_cod_database_code 4119568

loop_
_symmetry_equiv_pos_as_xyz
'x, y, z'
'-x, -y, z+1/2'
'x+1/2, -y, z'
'-x+1/2, y, z+1/2'

loop_
_atom_site_label
_atom_site_type_symbol
_atom_site_fract_x
_atom_site_fract_y
_atom_site_fract_z
_atom_site_U_iso_or_equiv
_atom_site_adp_type
_atom_site_occupancy
_atom_site_symmetry_multiplicity
_atom_site_calc_flag
_atom_site_refinement_flags
C1 C 0.0544(4) 0.6699(11) 0.7010(4) 0.075(4) Uani 1 1 d .
H1A H 0.0137 0.6518 0.7003 0.113 Uiso 1 1 calc R
H1B H 0.0602 0.7451 0.6859 0.113 Uiso 1 1 calc R
H1C H 0.0683 0.6666 0.7402 0.113 Uiso 1 1 calc R
C2 C 0.0653(4) 0.5751(8) 0.5819(4) 0.051(2) Uani 1 1 d .
H2A H 0.0836 0.5190 0.5578 0.077 Uiso 1 1 calc R
H2B H 0.0726 0.6495 0.5664 0.077 Uiso 1 1 calc R
H2C H 0.0242 0.5615 0.5828 0.077 Uiso 1 1 calc R
C3 C 0.0763(5) 0.4213(10) 0.6823(5) 0.075(4) Uani 1 1 d .
H3A H 0.0934 0.4096 0.7198 0.112 Uiso 1 1 calc R
H3B H 0.0911 0.3656 0.6557 0.112 Uiso 1 1 calc R
H3C H 0.0349 0.4140 0.6851 0.112 Uiso 1 1 calc R
C4 C 0.1947(7) 0.7942(9) 0.7227(6) 0.089(4) Uani 1 1 d .
H4A H 0.2325 0.7867 0.7397 0.133 Uiso 1 1 calc R
H4B H 0.1662 0.7601 0.7477 0.133 Uiso 1 1 calc R
H4C H 0.1858 0.8734 0.7176 0.133 Uiso 1 1 calc R
C5 C 0.1487(7) 0.8153(9) 0.6058(6) 0.090(4) Uani 1 1 d .
H5A H 0.1447 0.8893 0.6229 0.134 Uiso 1 1 calc R
H5B H 0.1110 0.7816 0.6012 0.134 Uiso 1 1 calc R
H5C H 0.1671 0.8221 0.5686 0.134 Uiso 1 1 calc R
C6 C 0.2672(6) 0.7269(12) 0.6173(7) 0.095(5) Uani 1 1 d .
H6A H 0.2742 0.6552 0.5986 0.143 Uiso 1 1 calc R
H6B H 0.2967 0.7401 0.6459 0.143 Uiso 1 1 calc R
H6C H 0.2682 0.7867 0.5890 0.143 Uiso 1 1 calc R
C7 C 0.1704(5) 0.5028(9) 0.8088(5) 0.069(3) Uani 1 1 d .
H7A H 0.1976 0.5580 0.7945 0.104 Uiso 1 1 calc R
H7B H 0.1605 0.5207 0.8482 0.104 Uiso 1 1 calc R
H7C H 0.1360 0.5041 0.7854 0.104 Uiso 1 1 calc R
C8 C 0.1517(4) 0.2678(11) 0.8445(5) 0.073(3) Uani 1 1 d .
H8A H 0.1468 0.2958 0.8833 0.109 Uiso 1 1 calc R
H8B H 0.1660 0.1911 0.8458 0.109 Uiso 1 1 calc R
H8C H 0.1151 0.2694 0.8247 0.109 Uiso 1 1 calc R
C9 C 0.2716(4) 0.3608(11) 0.8472(5) 0.063(3) Uani 1 1 d .
H9A H 0.2642 0.3909 0.8852 0.095 Uiso 1 1 calc R
H9B H 0.2994 0.4081 0.8277 0.095 Uiso 1 1 calc R
H9C H 0.2867 0.2850 0.8505 0.095 Uiso 1 1 calc R
C10 C 0.1396(4) 0.1147(8) 0.7186(6) 0.069(3) Uani 1 1 d .
H10A H 0.1198 0.1332 0.7540 0.103 Uiso 1 1 calc R
H10B H 0.1414 0.0336 0.7143 0.103 Uiso 1 1 calc R
H10C H 0.1189 0.1470 0.6864 0.103 Uiso 1 1 calc R
C11 C 0.2579(6) 0.0920(10) 0.7739(6) 0.073(3) Uani 1 1 d .
H11A H 0.2983 0.1099 0.7695 0.109 Uiso 1 1 calc R
H11B H 0.2520 0.0122 0.7674 0.109 Uiso 1 1 calc R
H11C H 0.2456 0.1113 0.8124 0.109 Uiso 1 1 calc R
C12 C 0.2486(5) 0.1399(8) 0.6512(4) 0.066(3) Uani 1 1 d .
H12A H 0.2819 0.1877 0.6453 0.099 Uiso 1 1 calc R
H12B H 0.2211 0.1524 0.6206 0.099 Uiso 1 1 calc R
H12C H 0.2605 0.0616 0.6511 0.099 Uiso 1 1 calc R
C13 C 0.2222(4) 0.4996(10) 0.5139(4) 0.058(3) Uani 1 1 d .
H13A H 0.1890 0.4502 0.5125 0.087 Uiso 1 1 calc R
H13B H 0.2277 0.5343 0.4766 0.087 Uiso 1 1 calc R
H13C H 0.2159 0.5577 0.5424 0.087 Uiso 1 1 calc R
C14 C 0.3447(5) 0.4863(12) 0.4893(5) 0.081(4) Uani 1 1 d .
H14A H 0.3317 0.4941 0.4500 0.121 Uiso 1 1 calc R
H14B H 0.3792 0.4405 0.4903 0.121 Uiso 1 1 calc R
H14C H 0.3529 0.5600 0.5051 0.121 Uiso 1 1 calc R
C15 C 0.2775(5) 0.2724(10) 0.5051(5) 0.068(3) Uani 1 1 d .
H15A H 0.2428 0.2398 0.5212 0.101 Uiso 1 1 calc R
H15B H 0.3104 0.2268 0.5159 0.101 Uiso 1 1 calc R
H15C H 0.2743 0.2747 0.4636 0.101 Uiso 1 1 calc R
C16 C 0.3708(4) 0.3317(8) 0.7031(4) 0.055(3) Uani 1 1 d .
H16A H 0.4060 0.2892 0.7080 0.083 Uiso 1 1 calc R
H16B H 0.3380 0.2819 0.7075 0.083 Uiso 1 1 calc R
H16C H 0.3689 0.3907 0.7318 0.083 Uiso 1 1 calc R
C17 C 0.4105(4) 0.5285(8) 0.6322(5) 0.060(3) Uani 1 1 d .
H17A H 0.3863 0.5883 0.6470 0.090 Uiso 1 1 calc R
H17B H 0.4229 0.5475 0.5937 0.090 Uiso 1 1 calc R
H17C H 0.4439 0.5197 0.6567 0.090 Uiso 1 1 calc R
C18 C 0.4107(4) 0.2941(10) 0.5856(5) 0.069(3) Uani 1 1 d .
H18A H 0.4500 0.2896 0.5995 0.104 Uiso 1 1 calc R
H18B H 0.4108 0.3196 0.5461 0.104 Uiso 1 1 calc R
H18C H 0.3930 0.2204 0.5878 0.104 Uiso 1 1 calc R
C19 C 0.3795(7) 0.9024(11) 0.7016(6) 0.109(5) Uiso 1 1 d D
H19 H 0.3400 0.8857 0.7032 0.131 Uiso 1 1 calc R
C20 C 0.3992(5) 1.0095(11) 0.6912(5) 0.086(3) Uiso 1 1 d D
H20 H 0.3714 1.0657 0.6853 0.103 Uiso 1 1 calc R
C21 C 0.4553(4) 1.0419(9) 0.6889(5) 0.076(3) Uiso 1 1 d D
H21 H 0.4655 1.1174 0.6825 0.091 Uiso 1 1 calc R
C22 C 0.4965(6) 0.9601(9) 0.6960(6) 0.084(4) Uiso 1 1 d D
H22 H 0.5358 0.9777 0.6932 0.101 Uiso 1 1 calc R
C23 C 0.4788(6) 0.8520(12) 0.7075(7) 0.118(5) Uiso 1 1 d D
H23 H 0.5070 0.7968 0.7142 0.141 Uiso 1 1 calc R
C24 C 0.4214(6) 0.8201(14) 0.7095(7) 0.116(5) Uiso 1 1 d D
H24 H 0.4111 0.7447 0.7162 0.140 Uiso 1 1 calc R
C25 C -0.0100(6) 0.5993(12) 0.3861(5) 0.101(4) Uiso 1 1 d D
H25 H -0.0496 0.6028 0.3940 0.121 Uiso 1 1 calc R
C26 C 0.0302(4) 0.6083(9) 0.4290(5) 0.085(4) Uiso 1 1 d D
H26 H 0.0183 0.6179 0.4672 0.102 Uiso 1 1 calc R
C27 C 0.0875(5) 0.6031(10) 0.4161(5) 0.079(3) Uiso 1 1 d D
H27 H 0.1144 0.6072 0.4462 0.095 Uiso 1 1 calc R
C28 C 0.1072(6) 0.5923(13) 0.3611(5) 0.103(4) Uiso 1 1 d D
H28 H 0.1468 0.5882 0.3533 0.123 Uiso 1 1 calc R
C29 C 0.0672(6) 0.5874(13) 0.3174(6) 0.104(5) Uiso 1 1 d D
H29 H 0.0790 0.5858 0.2788 0.125 Uiso 1 1 calc R
C30 C 0.0100(7) 0.5851(15) 0.3314(7) 0.123(6) Uiso 1 1 d D
H30 H -0.0168 0.5731 0.3019 0.148 Uiso 1 1 calc R
O3 O 0.2757(10) 0.790(2) 0.4475(13) 0.281(13) Uiso 1 1 d D
C32 C 0.2558(16) 0.768(3) 0.3891(14) 0.243(16) Uiso 1 1 d D
H32A H 0.2389 0.6926 0.3863 0.292 Uiso 1 1 calc R
H32B H 0.2876 0.7736 0.3617 0.292 Uiso 1 1 calc R
C33 C 0.2123(18) 0.855(4) 0.3778(15) 0.30(2) Uiso 1 1 d D
H33A H 0.1744 0.8204 0.3730 0.362 Uiso 1 1 calc R
H33B H 0.2218 0.8960 0.3425 0.362 Uiso 1 1 calc R
C34 C 0.2114(18) 0.934(3) 0.427(2) 0.29(2) Uiso 1 1 d D
H34A H 0.2183 1.0107 0.4137 0.347 Uiso 1 1 calc R
H34B H 0.1737 0.9314 0.4458 0.347 Uiso 1 1 calc R
C35 C 0.256(3) 0.900(5) 0.468(2) 0.87(14) Uiso 1 1 d D
H35A H 0.2879 0.9548 0.4677 1.044 Uiso 1 1 calc R
H35B H 0.2407 0.8949 0.5068 1.044 Uiso 1 1 calc R
C41 C 0.4584(7) 0.7433(13) 0.4672(5) 0.160 Uiso 1 1 d D
C42 C 0.4522(5) 0.7646(10) 0.4102(5) 0.121(5) Uiso 1 1 d D
C43 C 0.4287(6) 0.8690(10) 0.4019(6) 0.123(6) Uiso 1 1 d D
C44 C 0.4126(9) 0.9079(14) 0.4549(6) 0.162(8) Uiso 1 1 d D
C45 C 0.4387(8) 0.8354(13) 0.4938(6) 0.137 Uiso 1 1 d D
C46 C 0.4847(11) 0.6400(15) 0.4936(8) 0.198(11) Uiso 1 1 d D
H46A H 0.4934 0.5857 0.4637 0.296 Uiso 1 1 calc R
H46B H 0.4578 0.6071 0.5207 0.296 Uiso 1 1 calc R
H46C H 0.5198 0.6604 0.5134 0.296 Uiso 1 1 calc R
C47 C 0.4686(11) 0.6867(15) 0.3626(7) 0.208(11) Uiso 1 1 d D
H47A H 0.4598 0.7216 0.3261 0.312 Uiso 1 1 calc R
H47B H 0.4473 0.6169 0.3663 0.312 Uiso 1 1 calc R
H47C H 0.5095 0.6710 0.3647 0.312 Uiso 1 1 calc R
C48 C 0.4132(9) 0.9184(14) 0.3454(6) 0.153(8) Uiso 1 1 d D
H48A H 0.4391 0.8900 0.3162 0.229 Uiso 1 1 calc R
H48B H 0.4162 0.9997 0.3474 0.229 Uiso 1 1 calc R
H48C H 0.3740 0.8976 0.3357 0.229 Uiso 1 1 calc R
C49 C 0.4026(17) 1.0304(15) 0.4681(10) 0.32(2) Uiso 1 1 d D
H49A H 0.3941 1.0391 0.5086 0.487 Uiso 1 1 calc R
H49B H 0.3704 1.0578 0.4456 0.487 Uiso 1 1 calc R
H49C H 0.4368 1.0732 0.4586 0.487 Uiso 1 1 calc R
C50 C 0.433(2) 0.851(3) 0.5577(6) 0.82(9) Uiso 1 1 d D
H50A H 0.4196 0.9265 0.5658 1.234 Uiso 1 1 calc R
H50B H 0.4706 0.8402 0.5756 1.234 Uiso 1 1 calc R
H50C H 0.4063 0.7965 0.5730 1.234 Uiso 1 1 calc R
C51 C 0.5497(7) 1.0003(11) 0.4044(6) 0.136(6) Uiso 1 1 d D
C52 C 0.5490(6) 1.0137(11) 0.4629(5) 0.150 Uiso 1 1 d D
C53 C 0.5695(6) 0.9172(10) 0.4878(5) 0.109(5) Uiso 1 1 d D
C54 C 0.5806(8) 0.8412(12) 0.4452(5) 0.149(7) Uiso 1 1 d D
C55 C 0.5719(8) 0.8968(11) 0.3938(6) 0.125(6) Uiso 1 1 d D
C56 C 0.5241(13) 1.0790(16) 0.3612(8) 0.220(14) Uiso 1 1 d D
H56A H 0.5541 1.1259 0.3450 0.329 Uiso 1 1 calc R
H56B H 0.4956 1.1263 0.3798 0.329 Uiso 1 1 calc R
H56C H 0.5059 1.0358 0.3309 0.329 Uiso 1 1 calc R
C57 C 0.5233(15) 1.1125(17) 0.4936(9) 0.30(2) Uiso 1 1 d D
H57A H 0.5130 1.1701 0.4659 0.448 Uiso 1 1 calc R
H57B H 0.5512 1.1429 0.5204 0.448 Uiso 1 1 calc R
H57C H 0.4893 1.0886 0.5142 0.448 Uiso 1 1 calc R
C58 C 0.5844(9) 0.9014(15) 0.5496(5) 0.152(8) Uiso 1 1 d D
H58A H 0.5970 0.8245 0.5558 0.229 Uiso 1 1 calc R
H58B H 0.5508 0.9165 0.5730 0.229 Uiso 1 1 calc R
H58C H 0.6150 0.9529 0.5600 0.229 Uiso 1 1 calc R
C59 C 0.6082(9) 0.7283(11) 0.4510(7) 0.161(8) Uiso 1 1 d D
H59A H 0.6091 0.6914 0.4139 0.242 Uiso 1 1 calc R
H59B H 0.5864 0.6829 0.4778 0.242 Uiso 1 1 calc R
H59C H 0.6472 0.7374 0.4651 0.242 Uiso 1 1 calc R
C60 C 0.5721(15) 0.8366(19) 0.3372(6) 0.30(2) Uiso 1 1 d D
H60A H 0.5863 0.7606 0.3425 0.448 Uiso 1 1 calc R
H60B H 0.5967 0.8764 0.3105 0.448 Uiso 1 1 calc R
H60C H 0.5333 0.8338 0.3221 0.448 Uiso 1 1 calc R
Co1 Co 0.50769(8) 0.89275(12) 0.44087(6) 0.0715(5) Uani 1 1 d .
N1 N 0.1673(2) 0.5900(5) 0.6567(3) 0.0372(17) Uani 1 1 d .
N2 N 0.2140(3) 0.3154(6) 0.7370(3) 0.0402(16) Uani 1 1 d .
N3 N 0.3010(2) 0.4177(5) 0.6039(3) 0.0393(16) Uani 1 1 d .
O O 0.1855(3) 0.3663(7) 0.6203(4) 0.0450(18) Uani 0.7176(18) 1 d PD
O2 O 0.2708(7) 0.5167(17) 0.7112(8) 0.0450(18) Uani 0.2824(18) 1 d PD
Se Se 0.28970(5) 0.56130(10) 0.73078(6) 0.0461(3) Uani 0.7176(18) 1 d PD
Se2 Se 0.15861(13) 0.3300(3) 0.60532(15) 0.0461(3) Uani 0.2824(18) 1 d PD
Si1 Si 0.09490(9) 0.56575(19) 0.65587(11) 0.0457(7) Uani 1 1 d .
Si2 Si 0.19363(13) 0.7242(2) 0.65352(16) 0.0708(10) Uani 1 1 d .
Si3 Si 0.20395(10) 0.3579(2) 0.80577(11) 0.0458(6) Uani 1 1 d .
Si4 Si 0.21502(11) 0.1742(2) 0.72077(13) 0.0532(7) Uani 1 1 d .
Si5 Si 0.28700(10) 0.4168(2) 0.53299(12) 0.0500(6) Uani 1 1 d .
Si6 Si 0.36944(9) 0.3955(2) 0.63056(12) 0.0480(6) Uani 1 1 d .
U1 U 0.227769(9) 0.442778(19) 0.66673(3) 0.03495(8) Uani 1 1 d D

loop_
_atom_site_aniso_label
_atom_site_aniso_U_11
_atom_site_aniso_U_22
_atom_site_aniso_U_33
_atom_site_aniso_U_23
_atom_site_aniso_U_13
_atom_site_aniso_U_12
C1 0.053(6) 0.116(10) 0.058(6) -0.013(6) -0.002(5) 0.042(6)
C2 0.035(4) 0.065(6) 0.054(5) 0.009(4) -0.004(4) 0.004(4)
C3 0.047(5) 0.084(7) 0.093(10) 0.043(6) -0.008(5) -0.011(5)
C4 0.120(11) 0.042(6) 0.104(9) -0.040(6) -0.005(9) -0.002(7)
C5 0.122(11) 0.046(6) 0.100(9) 0.025(6) -0.004(8) 0.004(7)
C6 0.111(12) 0.074(8) 0.101(10) -0.009(8) 0.029(8) -0.042(8)
C7 0.092(8) 0.060(7) 0.057(6) -0.011(5) 0.005(6) 0.029(6)
C8 0.046(6) 0.101(9) 0.071(7) 0.022(6) 0.000(5) 0.001(6)
C9 0.043(5) 0.087(8) 0.059(6) -0.009(6) -0.019(4) 0.001(5)
C10 0.057(6) 0.041(5) 0.107(9) 0.005(6) -0.029(6) -0.009(4)
C11 0.070(7) 0.054(6) 0.094(9) 0.000(6) -0.031(6) 0.021(6)
C12 0.059(5) 0.050(5) 0.089(9) -0.026(5) -0.019(6) 0.015(5)
C13 0.053(6) 0.067(7) 0.053(6) -0.010(5) -0.017(4) 0.007(5)
C14 0.071(8) 0.090(9) 0.081(8) -0.017(7) 0.015(6) -0.028(7)
C15 0.067(7) 0.074(8) 0.061(6) -0.043(6) -0.005(5) -0.009(5)
C16 0.025(4) 0.051(6) 0.089(7) -0.016(5) -0.018(4) 0.000(4)
C17 0.031(4) 0.057(6) 0.091(7) -0.021(5) -0.017(5) -0.009(4)
C18 0.041(5) 0.076(7) 0.091(7) -0.042(6) -0.004(5) 0.017(5)
Co1 0.1342(14) 0.0388(7) 0.0416(6) -0.0114(6) -0.0137(8) 0.0309(8)
N1 0.029(3) 0.028(3) 0.055(5) -0.006(3) 0.000(3) 0.012(2)
N2 0.025(3) 0.037(4) 0.059(4) -0.007(3) -0.014(3) 0.002(3)
N3 0.023(3) 0.041(4) 0.053(4) -0.018(3) 0.003(3) 0.000(3)
O 0.022(3) 0.042(4) 0.072(5) -0.008(4) -0.005(3) -0.003(3)
O2 0.022(3) 0.042(4) 0.072(5) -0.008(4) -0.005(3) -0.003(3)
Se 0.0332(5) 0.0403(6) 0.0647(7) -0.0188(5) -0.0102(5) 0.0021(5)
Se2 0.0332(5) 0.0403(6) 0.0647(7) -0.0188(5) -0.0102(5) 0.0021(5)
Si1 0.0245(9) 0.0568(13) 0.056(2) 0.0012(12) -0.0013(9) 0.0128(9)
Si2 0.0715(18) 0.0292(11) 0.112(3) -0.0136(15) -0.0058(17) -0.0016(11)
Si3 0.0335(11) 0.0486(13) 0.0555(14) -0.0048(11) -0.0095(11) 0.0041(10)
Si4 0.0488(13) 0.0297(11) 0.0811(18) -0.0088(12) -0.0323(13) 0.0073(10)
Si5 0.0282(10) 0.0669(16) 0.0547(14) -0.0257(13) 0.0030(10) -0.0035(11)
Si6 0.0215(10) 0.0533(14) 0.0691(17) -0.0297(14) -0.0047(11) 0.0034(10)
U1 0.02222(11) 0.03137(12) 0.05125(15) -0.00964(18) -0.00034(17) 0.00637(9)

loop_
_atom_type_symbol
_atom_type_description
_atom_type_scat_dispersion_real
_atom_type_scat_dispersion_imag
_atom_type_scat_source
C C 0.0033 0.0016 'International Tables Vol C Tables 4.2.6.8 and 6.1.1.4'
H H 0.0000 0.0000 'International Tables Vol C Tables 4.2.6.8 and 6.1.1.4'
N N 0.0061 0.0033 'International Tables Vol C Tables 4.2.6.8 and 6.1.1.4'
Si Si 0.0817 0.0704 'International Tables Vol C Tables 4.2.6.8 and 6.1.1.4'
Se Se -0.0929 2.2259 'International Tables Vol C Tables 4.2.6.8 and 6.1.1.4'
U U -9.6767 9.6646 'International Tables Vol C Tables 4.2.6.8 and 6.1.1.4'
Co Co 0.3494 0.9721 'International Tables Vol C Tables 4.2.6.8 and 6.1.1.4'
O O 0.0106 0.0060 'International Tables Vol C Tables 4.2.6.8 and 6.1.1.4'

loop_
_geom_angle_atom_site_label_1
_geom_angle_atom_site_label_2
_geom_angle_atom_site_label_3
_geom_angle
Si1 C1 H1A 109.5
Si1 C1 H1B 109.5
H1A C1 H1B 109.5
Si1 C1 H1C 109.5
H1A C1 H1C 109.5
H1B C1 H1C 109.5
Si1 C2 H2A 109.5
Si1 C2 H2B 109.5
H2A C2 H2B 109.5
Si1 C2 H2C 109.5
H2A C2 H2C 109.5
H2B C2 H2C 109.5
Si1 C3 H3A 109.5
Si1 C3 H3B 109.5
H3A C3 H3B 109.5
Si1 C3 H3C 109.5
H3A C3 H3C 109.5
H3B C3 H3C 109.5
Si2 C4 H4A 109.5
Si2 C4 H4B 109.5
H4A C4 H4B 109.5
Si2 C4 H4C 109.5
H4A C4 H4C 109.5
H4B C4 H4C 109.5
Si2 C5 H5A 109.5
Si2 C5 H5B 109.5
H5A C5 H5B 109.5
Si2 C5 H5C 109.5
H5A C5 H5C 109.5
H5B C5 H5C 109.5
Si2 C6 H6A 109.5
Si2 C6 H6B 109.5
H6A C6 H6B 109.5
Si2 C6 H6C 109.5
H6A C6 H6C 109.5
H6B C6 H6C 109.5
Si3 C7 H7A 109.5
Si3 C7 H7B 109.5
H7A C7 H7B 109.5
Si3 C7 H7C 109.5
H7A C7 H7C 109.5
H7B C7 H7C 109.5
Si3 C8 H8A 109.5
Si3 C8 H8B 109.5
H8A C8 H8B 109.5
Si3 C8 H8C 109.5
H8A C8 H8C 109.5
H8B C8 H8C 109.5
Si3 C9 H9A 109.5
Si3 C9 H9B 109.5
H9A C9 H9B 109.5
Si3 C9 H9C 109.5
H9A C9 H9C 109.5
H9B C9 H9C 109.5
Si4 C10 H10A 109.5
Si4 C10 H10B 109.5
H10A C10 H10B 109.5
Si4 C10 H10C 109.5
H10A C10 H10C 109.5
H10B C10 H10C 109.5
Si4 C11 H11A 109.5
Si4 C11 H11B 109.5
H11A C11 H11B 109.5
Si4 C11 H11C 109.5
H11A C11 H11C 109.5
H11B C11 H11C 109.5
Si4 C12 H12A 109.5
Si4 C12 H12B 109.5
H12A C12 H12B 109.5
Si4 C12 H12C 109.5
H12A C12 H12C 109.5
H12B C12 H12C 109.5
Si5 C13 H13A 109.5
Si5 C13 H13B 109.5
H13A C13 H13B 109.5
Si5 C13 H13C 109.5
H13A C13 H13C 109.5
H13B C13 H13C 109.5
Si5 C14 H14A 109.5
Si5 C14 H14B 109.5
H14A C14 H14B 109.5
Si5 C14 H14C 109.5
H14A C14 H14C 109.5
H14B C14 H14C 109.5
Si5 C15 H15A 109.5
Si5 C15 H15B 109.5
H15A C15 H15B 109.5
Si5 C15 H15C 109.5
H15A C15 H15C 109.5
H15B C15 H15C 109.5
Si6 C16 H16A 109.5
Si6 C16 H16B 109.5
H16A C16 H16B 109.5
Si6 C16 H16C 109.5
H16A C16 H16C 109.5
H16B C16 H16C 109.5
Si6 C17 H17A 109.5
Si6 C17 H17B 109.5
H17A C17 H17B 109.5
Si6 C17 H17C 109.5
H17A C17 H17C 109.5
H17B C17 H17C 109.5
Si6 C18 H18A 109.5
Si6 C18 H18B 109.5
H18A C18 H18B 109.5
Si6 C18 H18C 109.5
H18A C18 H18C 109.5
H18B C18 H18C 109.5
C20 C19 C24 116.0(15)
C20 C19 H19 122.0
C24 C19 H19 122.0
C21 C20 C19 126.1(13)
C21 C20 H20 116.9
C19 C20 H20 116.9
C20 C21 C22 117.6(13)
C20 C21 H21 121.2
C22 C21 H21 121.2
C21 C22 C23 118.4(14)
C21 C22 H22 120.8
C23 C22 H22 120.8
C22 C23 C24 123.3(16)
C22 C23 H23 118.4
C24 C23 H23 118.4
C23 C24 C19 118.5(16)
C23 C24 H24 120.8
C19 C24 H24 120.8
C30 C25 C26 117.1(15)
C30 C25 H25 121.5
C26 C25 H25 121.5
C27 C26 C25 120.1(13)
C27 C26 H26 120.0
C25 C26 H26 120.0
C28 C27 C26 122.4(13)
C28 C27 H27 118.8
C26 C27 H27 118.8
C27 C28 C29 118.1(14)
C27 C28 H28 120.9
C29 C28 H28 120.9
C30 C29 C28 118.6(16)
C30 C29 H29 120.7
C28 C29 H29 120.7
C25 C30 C29 123.4(17)
C25 C30 H30 118.3
C29 C30 H30 118.3
C32 O3 C35 111.6(9)
O3 C32 C33 104.8(6)
O3 C32 H32A 110.8
C33 C32 H32A 110.7
O3 C32 H32B 110.8
C33 C32 H32B 110.9
H32A C32 H32B 108.9
C32 C33 C34 108.3(5)
C32 C33 H33A 110.1
C34 C33 H33A 110.2
C32 C33 H33B 109.9
C34 C33 H33B 109.9
H33A C33 H33B 108.4
C35 C34 C33 108.9(7)
C35 C34 H34A 110.1
C33 C34 H34A 110.0
C35 C34 H34B 109.7
C33 C34 H34B 109.8
H34A C34 H34B 108.3
O3 C35 C34 104.5(8)
O3 C35 H35A 110.7
C34 C35 H35A 110.6
O3 C35 H35B 111.0
C34 C35 H35B 111.1
H35A C35 H35B 108.9
C45 C41 C42 105.4(11)
C45 C41 C46 128.1(9)
C42 C41 C46 126.5(9)
C45 C41 Co1 69.4(10)
C42 C41 Co1 68.4(7)
C46 C41 Co1 124.1(13)
C41 C42 C43 110.5(11)
C41 C42 C47 125.6(9)
C43 C42 C47 123.9(9)
C41 C42 Co1 74.9(8)
C43 C42 Co1 69.0(7)
C47 C42 Co1 122.7(12)
C42 C43 C44 106.6(11)
C42 C43 C48 125.5(9)
C44 C43 C48 126.9(9)
C42 C43 Co1 72.9(7)
C44 C43 Co1 78.5(10)
C48 C43 Co1 123.4(11)
C43 C44 C45 105.1(12)
C43 C44 C49 123.5(11)
C45 C44 C49 122.2(10)
C43 C44 Co1 64.7(9)
C45 C44 Co1 67.3(11)
C49 C44 Co1 105.1(16)
C41 C45 C44 110.7(12)
C41 C45 C50 126.0(10)
C44 C45 C50 122.1(10)
C41 C45 Co1 74.7(10)
C44 C45 Co1 75.8(11)
C50 C45 Co1 127(3)
C41 C46 H46A 109.5
C41 C46 H46B 109.5
H46A C46 H46B 109.5
C41 C46 H46C 109.5
H46A C46 H46C 109.5
H46B C46 H46C 109.5
C42 C47 H47A 109.5
C42 C47 H47B 109.5
H47A C47 H47B 109.5
C42 C47 H47C 109.5
H47A C47 H47C 109.5
H47B C47 H47C 109.5
C43 C48 H48A 109.5
C43 C48 H48B 109.5
H48A C48 H48B 109.5
C43 C48 H48C 109.5
H48A C48 H48C 109.5
H48B C48 H48C 109.5
C44 C49 H49A 109.5
C44 C49 H49B 109.5
H49A C49 H49B 109.5
C44 C49 H49C 109.5
H49A C49 H49C 109.5
H49B C49 H49C 109.5
C45 C50 H50A 109.5
C45 C50 H50B 109.5
H50A C50 H50B 109.5
C45 C50 H50C 109.5
H50A C50 H50C 109.5
H50B C50 H50C 109.5
C55 C51 C52 106.9(11)
C55 C51 C56 126.5(9)
C52 C51 C56 126.2(9)
C55 C51 Co1 69.7(10)
C52 C51 Co1 67.2(7)
C56 C51 Co1 122.6(13)
C53 C52 C51 108.7(11)
C53 C52 C57 126.2(9)
C51 C52 C57 124.7(9)
C53 C52 Co1 68.9(7)
C51 C52 Co1 68.3(8)
C57 C52 Co1 123.1(14)
C54 C53 C52 108.0(10)
C54 C53 C58 125.0(8)
C52 C53 C58 126.5(9)
C54 C53 Co1 67.0(9)
C52 C53 Co1 66.8(7)
C58 C53 Co1 137.6(12)
C53 C54 C55 106.7(11)
C53 C54 C59 127.4(9)
C55 C54 C59 124.8(9)
C53 C54 Co1 68.8(8)
C55 C54 Co1 69.7(10)
C59 C54 Co1 135.5(15)
C51 C55 C54 109.3(11)
C51 C55 C60 126.4(9)
C54 C55 C60 122.2(9)
C51 C55 Co1 66.9(9)
C54 C55 Co1 66.0(10)
C60 C55 Co1 120.6(17)
C51 C56 H56A 109.5
C51 C56 H56B 109.5
H56A C56 H56B 109.5
C51 C56 H56C 109.5
H56A C56 H56C 109.5
H56B C56 H56C 109.5
C52 C57 H57A 109.5
C52 C57 H57B 109.5
H57A C57 H57B 109.5
C52 C57 H57C 109.5
H57A C57 H57C 109.5
H57B C57 H57C 109.5
C53 C58 H58A 109.5
C53 C58 H58B 109.5
H58A C58 H58B 109.5
C53 C58 H58C 109.5
H58A C58 H58C 109.5
H58B C58 H58C 109.5
C54 C59 H59A 109.5
C54 C59 H59B 109.5
H59A C59 H59B 109.5
C54 C59 H59C 109.5
H59A C59 H59C 109.5
H59B C59 H59C 109.5
C55 C60 H60A 109.5
C55 C60 H60B 109.5
H60A C60 H60B 109.5
C55 C60 H60C 109.5
H60A C60 H60C 109.5
H60B C60 H60C 109.5
C52 Co1 C54 75.7(6)
C52 Co1 C51 44.5(4)
C54 Co1 C51 76.1(6)
C52 Co1 C53 44.3(4)
C54 Co1 C53 44.2(4)
C51 Co1 C53 75.3(6)
C52 Co1 C55 73.6(6)
C54 Co1 C55 44.3(4)
C51 Co1 C55 43.3(4)
C53 Co1 C55 73.5(6)
C52 Co1 C43 135.0(5)
C54 Co1 C43 144.3(6)
C51 Co1 C43 111.6(6)
C53 Co1 C43 169.1(6)
C55 Co1 C43 117.3(6)
C52 Co1 C42 173.1(5)
C54 Co1 C42 110.3(6)
C51 Co1 C42 132.4(5)
C53 Co1 C42 142.6(5)
C55 Co1 C42 108.1(6)
C43 Co1 C42 38.1(3)
C52 Co1 C45 119.4(6)
C54 Co1 C45 124.4(6)
C51 Co1 C45 153.8(6)
C53 Co1 C45 107.1(6)
C55 Co1 C45 162.8(6)
C43 Co1 C45 62.8(5)
C42 Co1 C45 60.6(5)
C52 Co1 C41 147.3(5)
C54 Co1 C41 101.6(7)
C51 Co1 C41 167.6(6)
C53 Co1 C41 111.8(5)
C55 Co1 C41 127.3(6)
C43 Co1 C41 63.3(5)
C42 Co1 C41 36.6(3)
C45 Co1 C41 35.9(3)
C52 Co1 C44 114.9(6)
C54 Co1 C44 160.9(7)
C51 Co1 C44 122.8(6)
C53 Co1 C44 132.4(5)
C55 Co1 C44 151.5(6)
C43 Co1 C44 36.8(3)
C42 Co1 C44 60.4(5)
C45 Co1 C44 36.9(3)
C41 Co1 C44 60.7(5)
Si1 N1 Si2 120.7(3)
Si1 N1 U1 119.0(3)
Si2 N1 U1 120.2(3)
Si3 N2 Si4 120.1(4)
Si3 N2 U1 120.4(4)
Si4 N2 U1 119.5(4)
Si5 N3 Si6 122.0(4)
Si5 N3 U1 119.3(3)
Si6 N3 U1 118.7(4)
N1 Si1 C2 111.4(4)
N1 Si1 C3 112.2(4)
C2 Si1 C3 105.9(5)
N1 Si1 C1 112.2(5)
C2 Si1 C1 107.2(4)
C3 Si1 C1 107.6(6)
N1 Si2 C4 113.2(5)
N1 Si2 C5 111.4(5)
C4 Si2 C5 105.7(6)
N1 Si2 C6 110.9(5)
C4 Si2 C6 111.9(7)
C5 Si2 C6 103.2(7)
N2 Si3 C9 112.4(4)
N2 Si3 C8 112.2(5)
C9 Si3 C8 108.3(5)
N2 Si3 C7 111.3(4)
C9 Si3 C7 108.3(6)
C8 Si3 C7 103.7(6)
N2 Si4 C12 114.5(4)
N2 Si4 C11 111.8(5)
C12 Si4 C11 104.0(6)
N2 Si4 C10 110.9(4)
C12 Si4 C10 106.7(5)
C11 Si4 C10 108.6(6)
N3 Si5 C15 112.0(5)
N3 Si5 C13 112.9(4)
C15 Si5 C13 108.1(5)
N3 Si5 C14 113.0(5)
C15 Si5 C14 107.7(6)
C13 Si5 C14 102.6(6)
N3 Si6 C17 110.6(4)
N3 Si6 C16 113.9(4)
C17 Si6 C16 108.8(5)
N3 Si6 C18 111.8(4)
C17 Si6 C18 107.3(5)
C16 Si6 C18 103.9(5)
O2 U1 O 178.4(7)
O2 U1 N2 89.2(8)
O U1 N2 91.3(3)
O2 U1 N1 91.8(7)
O U1 N1 89.3(3)
N2 U1 N1 120.5(2)
O2 U1 N3 91.1(7)
O U1 N3 87.4(3)
N2 U1 N3 119.2(2)
N1 U1 N3 120.2(2)
O2 U1 Se 2.8(8)
O U1 Se 177.3(3)
N2 U1 Se 91.45(16)
N1 U1 Se 89.13(17)
N3 U1 Se 91.51(16)
O2 U1 Se2 176.3(7)
O U1 Se2 5.2(3)
N2 U1 Se2 88.05(18)
N1 U1 Se2 87.45(18)
N3 U1 Se2 92.46(17)
Se U1 Se2 175.70(7)

loop_
_geom_bond_atom_site_label_1
_geom_bond_atom_site_label_2
_geom_bond_distance
C1 Si1 1.897(10)
C1 H1A 0.9800
C1 H1B 0.9800
C1 H1C 0.9800
C2 Si1 1.880(10)
C2 H2A 0.9800
C2 H2B 0.9800
C2 H2C 0.9800
C3 Si1 1.893(10)
C3 H3A 0.9800
C3 H3B 0.9800
C3 H3C 0.9800
C4 Si2 1.833(12)
C4 H4A 0.9800
C4 H4B 0.9800
C4 H4C 0.9800
C5 Si2 1.891(13)
C5 H5A 0.9800
C5 H5B 0.9800
C5 H5C 0.9800
C6 Si2 1.929(13)
C6 H6A 0.9800
C6 H6B 0.9800
C6 H6C 0.9800
C7 Si3 1.910(10)
C7 H7A 0.9800
C7 H7B 0.9800
C7 H7C 0.9800
C8 Si3 1.872(11)
C8 H8A 0.9800
C8 H8B 0.9800
C8 H8C 0.9800
C9 Si3 1.866(9)
C9 H9A 0.9800
C9 H9B 0.9800
C9 H9C 0.9800
C10 Si4 1.912(10)
C10 H10A 0.9800
C10 H10B 0.9800
C10 H10C 0.9800
C11 Si4 1.885(11)
C11 H11A 0.9800
C11 H11B 0.9800
C11 H11C 0.9800
C12 Si4 1.865(11)
C12 H12A 0.9800
C12 H12B 0.9800
C12 H12C 0.9800
C13 Si5 1.875(10)
C13 H13A 0.9800
C13 H13B 0.9800
C13 H13C 0.9800
C14 Si5 1.895(12)
C14 H14A 0.9800
C14 H14B 0.9800
C14 H14C 0.9800
C15 Si5 1.866(11)
C15 H15A 0.9800
C15 H15B 0.9800
C15 H15C 0.9800
C16 Si6 1.872(11)
C16 H16A 0.9800
C16 H16B 0.9800
C16 H16C 0.9800
C17 Si6 1.866(9)
C17 H17A 0.9800
C17 H17B 0.9800
C17 H17C 0.9800
C18 Si6 1.882(9)
C18 H18A 0.9800
C18 H18B 0.9800
C18 H18C 0.9800
C19 C20 1.387(9)
C19 C24 1.408(9)
C19 H19 0.9500
C20 C21 1.376(9)
C20 H20 0.9500
C21 C22 1.388(9)
C21 H21 0.9500
C22 C23 1.389(9)
C22 H22 0.9500
C23 C24 1.403(9)
C23 H23 0.9500
C24 H24 0.9500
C25 C30 1.382(9)
C25 C26 1.387(9)
C25 H25 0.9500
C26 C27 1.382(9)
C26 H26 0.9500
C27 C28 1.381(9)
C27 H27 0.9500
C28 C29 1.394(9)
C28 H28 0.9500
C29 C30 1.385(9)
C29 H29 0.9500
C30 H30 0.9500
O3 C32 1.477(9)
O3 C35 1.478(10)
C32 C33 1.487(9)
C32 H32A 0.9900
C32 H32B 0.9900
C33 C34 1.495(9)
C33 H33A 0.9900
C33 H33B 0.9900
C34 C35 1.480(9)
C34 H34A 0.9900
C34 H34B 0.9900
C35 H35A 0.9900
C35 H35B 0.9900
C41 C45 1.352(8)
C41 C42 1.373(8)
C41 C46 1.519(8)
C41 Co1 2.223(16)
C42 C43 1.384(8)
C42 C47 1.511(8)
C42 Co1 2.141(13)
C43 C44 1.386(9)
C43 C48 1.501(8)
C43 Co1 2.092(14)
C44 C45 1.405(9)
C44 C49 1.521(9)
C44 Co1 2.27(2)
C45 C50 1.523(9)
C45 Co1 2.158(18)
C46 H46A 0.9800
C46 H46B 0.9800
C46 H46C 0.9800
C47 H47A 0.9800
C47 H47B 0.9800
C47 H47C 0.9800
C48 H48A 0.9800
C48 H48B 0.9800
C48 H48C 0.9800
C49 H49A 0.9800
C49 H49B 0.9800
C49 H49C 0.9800
C50 H50A 0.9800
C50 H50B 0.9800
C50 H50C 0.9800
C51 C55 1.370(8)
C51 C52 1.385(8)
C51 C56 1.514(8)
C51 Co1 1.838(15)
C52 C53 1.384(8)
C52 C57 1.515(9)
C52 Co1 1.822(14)
C53 C54 1.382(8)
C53 C58 1.508(8)
C53 Co1 1.849(13)
C54 C55 1.396(8)
C54 C59 1.509(8)
C54 Co1 1.825(18)
C55 C60 1.517(8)
C55 Co1 1.874(18)
C56 H56A 0.9800
C56 H56B 0.9800
C56 H56C 0.9800
C57 H57A 0.9800
C57 H57B 0.9800
C57 H57C 0.9800
C58 H58A 0.9800
C58 H58B 0.9800
C58 H58C 0.9800
C59 H59A 0.9800
C59 H59B 0.9800
C59 H59C 0.9800
C60 H60A 0.9800
C60 H60B 0.9800
C60 H60C 0.9800
N1 Si1 1.726(6)
N1 Si2 1.727(7)
N1 U1 2.280(5)
N2 Si3 1.714(8)
N2 Si4 1.738(7)
N2 U1 2.277(7)
N3 Si5 1.703(8)
N3 Si6 1.746(7)
N3 U1 2.290(6)
O U1 1.739(8)
O2 U1 1.706(9)
Se U1 2.5334(12)
Se2 U1 2.563(3)
